data_1528253
loop_
_publ_author_name
'Zhao Jingthai'
'Corbett, J.D.'

_publ_section_title
;
 R5 Ga3 compounds of selected rare earth metals R: structure and
 properties
;
_journal_name_full 'Journal of Alloys Compd.'
_journal_page_first 1
_journal_page_last 7
_journal_volume 210
_journal_year 1994
_chemical_formula_sum 'Ga3 Gd5'
_space_group_IT_number 130
_symmetry_space_group_name_Hall 'P 4ab 2n -1ab'
_symmetry_space_group_name_H-M 'P 4/n c c :1'
_cell_angle_alpha 90
_cell_angle_beta 90
_cell_angle_gamma 90
_cell_formula_units_Z 4
_cell_length_a 7.716
_cell_length_b 7.716
_cell_length_c 14.223
_cell_volume 846.790
_citation_journal_id_ASTM JALCEU
_cod_data_source_file ZhaoJingthai_JALCEU_1994_490.cif
_cod_data_source_block Ga3Gd5
_cod_original_cell_volume 846.7899
_cod_original_sg_symbol_Hall '-P 4a 2ac (x-1/4,y+1/4,z)'
_cod_database_code 1528253

loop_
_symmetry_equiv_pos_as_xyz
x,y,z
-y+1/2,x+1/2,z
-x,-y,z
y+1/2,-x+1/2,z
x+1/2,-y+1/2,-z+1/2
y,x,-z+1/2
-x+1/2,y+1/2,-z+1/2
-y,-x,-z+1/2
-x+1/2,-y+1/2,-z
y,-x,-z
x+1/2,y+1/2,-z
-y,x,-z
-x,y,z-1/2
-y+1/2,-x+1/2,z-1/2
x,-y,z-1/2
y+1/2,x+1/2,z-1/2

loop_
_atom_site_label
_atom_site_type_symbol
_atom_site_fract_x
_atom_site_fract_y
_atom_site_fract_z
_atom_site_occupancy
_atom_site_U_iso_or_equiv
Ga2 Ga 0.3792 0.3792 0.25 1 0.0
Gd2 Gd 0.1626 0.1753 0.10184 1 0.0
Ga1 Ga 0 0.5 0.9965 1 0.0
Gd1 Gd 0 0.5 0.2616 1 0.0
